data_7706481
loop_
_publ_author_name
'Jornet-Moll\'a, Ver\'onica'
'Gim\'enez-Saiz, Carlos'
'Vieira, Bruno J. C.'
'Waerenborgh, Jo\~ao C'
'Romero, Francisco M.'

_publ_section_title
;
 Temperature dependence of desolvation effects in hydrogen-bonded spin
 crossover complexes.
;
_journal_issue 7
_journal_name_full 'Dalton transactions (Cambridge, England : 2003)'
_journal_page_first 2536
_journal_page_last 2544
_journal_paper_doi 10.1039/d0dt03986a
_journal_volume 50
_journal_year 2021
_chemical_formula_moiety 'C22 H18 Fe N10, C6 H8 O4'
_chemical_formula_sum 'C28 H26 Fe N10 O4'
_chemical_formula_weight 622.44
_space_group_crystal_system monoclinic
_space_group_IT_number 15
_space_group_name_Hall '-C 2yc'
_space_group_name_H-M_alt 'C 1 2/c 1'
_atom_sites_solution_hydrogens mixed
_audit_creation_method SHELXL-2017/1
_audit_update_record
;
2018-01-26 deposited with the CCDC.	2021-01-20 downloaded from the CCDC.
;
_cell_angle_alpha 90.0
_cell_angle_beta 94.2540(10)
_cell_angle_gamma 90.0
_cell_formula_units_Z 8
_cell_length_a 18.4520(2)
_cell_length_b 20.1395(3)
_cell_length_c 15.0697(2)
_cell_measurement_reflns_used 17942
_cell_measurement_temperature 298.00(10)
_cell_measurement_theta_max 28.3000
_cell_measurement_theta_min 2.9880
_cell_volume 5584.68(13)
_computing_cell_refinement
;
CrysAlisPro 1.171.38.43 (Rigaku OD, 2015)
;
_computing_data_collection
;
CrysAlisPro 1.171.38.43 (Rigaku OD, 2015)
;
_computing_data_reduction
;
CrysAlisPro 1.171.38.43 (Rigaku OD, 2015)
;
_computing_structure_refinement 'SHELXL-2017/1 (Sheldrick, 2017)'
_computing_structure_solution 'SHELXS-97 (Sheldrick, 1997)'
_diffrn_ambient_environment air
_diffrn_ambient_temperature 298.00(10)
_diffrn_detector_area_resol_mean 16.0267
_diffrn_measured_fraction_theta_full 0.9989
_diffrn_measured_fraction_theta_max 0.9524
_diffrn_measurement_details
;
List of Runs (angles in degrees, time in seconds):

  # Type    Start    End  Width  t~exp~   \w     \q     \k     \f   Frames
#--------------------------------------------------------------------------
  1  \w    -90.00  10.00   0.50    7.00    --  -19.87 -77.00-120.00  200
  2  \w    -90.00  10.00   0.50    7.00    --  -19.87 -77.00 -30.00  200
  3  \w    -96.00 -34.00   0.50    7.00    --  -19.87 178.00  90.00  124
  4  \w    -96.00 -35.00   0.50    7.00    --  -19.87-178.00  30.00  122
  5  \w    -20.00  63.00   0.50    7.00    --   20.73 -99.00-120.00  166
  6  \w    -20.00  63.00   0.50    7.00    --   20.73 -99.00 120.00  166
  7  \w    -20.00  63.00   0.50    7.00    --   20.73 -99.00  60.00  166
  8  \w    -48.00  42.00   0.50    7.00    --   20.73 -57.00  90.00  180
  9  \w    -23.00  94.00   0.50    7.00    --   20.73  19.00 -90.00  234
 10  \w    -96.00 -35.00   0.50    7.00    --  -19.87-178.00-150.00  122
 11  \w    -89.00   2.00   0.50    7.00    --  -19.87 -57.00   0.00  182
 12  \w    -90.00 -11.00   0.50    7.00    --  -19.87 -77.00 120.00  158
 13  \w    -92.00   6.00   0.50    7.00    --  -19.87 -38.00  60.00  196
;
_diffrn_measurement_device 'four-circle diffractometer'
_diffrn_measurement_device_type
;
SuperNova, Single source at offset, Sapphire3
;
_diffrn_measurement_method '\w scans'
_diffrn_orient_matrix_type
;

CrysAlisPro convention (1999,Acta A55,543-557)
;
_diffrn_orient_matrix_UB_11 0.0049721000
_diffrn_orient_matrix_UB_12 0.0239674000
_diffrn_orient_matrix_UB_13 -0.0335056000
_diffrn_orient_matrix_UB_21 0.0373372000
_diffrn_orient_matrix_UB_22 0.0023871000
_diffrn_orient_matrix_UB_23 0.0145551000
_diffrn_orient_matrix_UB_31 0.0081174000
_diffrn_orient_matrix_UB_32 -0.0257124000
_diffrn_orient_matrix_UB_33 -0.0298715000
_diffrn_radiation_monochromator mirror
_diffrn_radiation_type MoK\a
_diffrn_radiation_wavelength 0.71073
_diffrn_reflns_av_R_equivalents 0.0444
_diffrn_reflns_av_unetI/netI 0.0576
_diffrn_reflns_Laue_measured_fraction_full 0.998
_diffrn_reflns_Laue_measured_fraction_max 0.952
_diffrn_reflns_limit_h_max 25
_diffrn_reflns_limit_h_min -25
_diffrn_reflns_limit_k_max 28
_diffrn_reflns_limit_k_min -28
_diffrn_reflns_limit_l_max 21
_diffrn_reflns_limit_l_min -20
_diffrn_reflns_number 69177
_diffrn_reflns_point_group_measured_fraction_full 0.998
_diffrn_reflns_point_group_measured_fraction_max 0.952
_diffrn_reflns_theta_full 27.4248
_diffrn_reflns_theta_max 29.9887
_diffrn_reflns_theta_min 2.4345
_diffrn_source 'micro-focus sealed X-ray tube'
_exptl_absorpt_coefficient_mu 0.593
_exptl_absorpt_correction_T_max 0.961
_exptl_absorpt_correction_T_min 0.835
_exptl_absorpt_correction_type multi-scan
_exptl_absorpt_process_details
;
CrysAlisPro 1.171.38.43f (Rigaku Oxford Diffraction, 2015)
Empirical absorption correction using spherical harmonics,
 implemented in SCALE3 ABSPACK scaling algorithm.
;
_exptl_crystal_colour red
_exptl_crystal_density_diffrn 1.481
_exptl_crystal_description prism
_exptl_crystal_F_000 2576
_exptl_crystal_preparation 'Magnetic properties'
_exptl_crystal_recrystallization_method 'Single crystal to single crystal thermal dehydration'
_exptl_crystal_size_max 0.406
_exptl_crystal_size_mid 0.178
_exptl_crystal_size_min 0.073
_refine_diff_density_max 0.276
_refine_diff_density_min -0.345
_refine_diff_density_rms 0.051
_refine_ls_extinction_method none
_refine_ls_goodness_of_fit_ref 1.039
_refine_ls_hydrogen_treatment mixed
_refine_ls_matrix_type full
_refine_ls_number_parameters 498
_refine_ls_number_reflns 7758
_refine_ls_number_restraints 174
_refine_ls_restrained_S_all 1.054
_refine_ls_R_factor_all 0.0650
_refine_ls_R_factor_gt 0.0393
_refine_ls_shift/su_max 0.001
_refine_ls_shift/su_mean 0.000
_refine_ls_structure_factor_coef Fsqd
_refine_ls_weighting_details 'w=1/[\s^2^(Fo^2^)+(0.0421P)^2^+4.2937P] where P=(Fo^2^+2Fc^2^)/3'
_refine_ls_weighting_scheme calc
_refine_ls_wR_factor_gt 0.0888
_refine_ls_wR_factor_ref 0.1029
_reflns_Friedel_coverage 0.000
_reflns_number_gt 5712
_reflns_number_total 7758
_reflns_threshold_expression 'I > 2\s(I)'
_cod_data_source_file d0dt03986a2.cif
_cod_data_source_block Fe_bpp_adip_anh_298K
_cod_depositor_comments 'Adding full bibliography for 7706480--7706481.cif.'
_cod_original_sg_symbol_H-M 'C 2/c'
_cod_database_code 7706481
_shelx_shelxl_version_number 2017/1
_shelx_space_group_comment
;
The symmetry employed for this shelxl refinement is uniquely defined
by the following loop, which should always be used as a source of
symmetry information in preference to the above space-group names.
They are only intended as comments.
;
_exptl_absorpt_special_details
;
 ?
;

loop_
_space_group_symop_operation_xyz
'x, y, z'
'-x, y, -z+1/2'
'x+1/2, y+1/2, z'
'-x+1/2, y+1/2, -z+1/2'
'-x, -y, -z'
'x, -y, z-1/2'
'-x+1/2, -y+1/2, -z'
'x+1/2, -y+1/2, z-1/2'

loop_
_atom_site_label
_atom_site_type_symbol
_atom_site_fract_x
_atom_site_fract_y
_atom_site_fract_z
_atom_site_U_iso_or_equiv
_atom_site_adp_type
_atom_site_occupancy
_atom_site_site_symmetry_order
_atom_site_calc_flag
_atom_site_refinement_flags_posn
_atom_site_refinement_flags_adp
_atom_site_refinement_flags_occupancy
_atom_site_disorder_assembly
_atom_site_disorder_group
N1 N 0.07397(9) 0.08970(9) 0.55567(11) 0.0428(4) Uani 1 1 d D . . . .
H1N H 0.0713(11) 0.1331(8) 0.5531(14) 0.044(6) Uiso 1 1 d D . . . .
N2 N 0.04811(8) 0.06148(8) 0.62805(10) 0.0367(3) Uani 1 1 d . . . . .
N3 N 0.000000 -0.01472(10) 0.750000 0.0362(5) Uani 1 2 d S T P . .
C1 C 0.09847(11) 0.04380(13) 0.50124(14) 0.0523(5) Uani 1 1 d . . . . .
H1 H 0.118435 0.051985 0.447424 0.063 Uiso 1 1 calc R U . . .
C2 C 0.08913(12) -0.01713(12) 0.53829(14) 0.0523(5) Uani 1 1 d . . . . .
H2 H 0.101578 -0.058260 0.515844 0.063 Uiso 1 1 calc R U . . .
C3 C 0.05680(10) -0.00415(10) 0.61726(13) 0.0407(4) Uani 1 1 d . . . . .
C4 C 0.02915(11) -0.04751(10) 0.68419(13) 0.0433(4) Uani 1 1 d . . . . .
C5 C 0.02960(16) -0.11593(11) 0.68198(18) 0.0719(8) Uani 1 1 d . . . . .
H5 H 0.049406 -0.138489 0.635671 0.086 Uiso 1 1 calc R U . . .
C6 C 0.000000 -0.15036(17) 0.750000 0.0905(15) Uani 1 2 d S T P . .
H6 H -0.000001 -0.196536 0.749997 0.109 Uiso 1 2 calc R U P . .
Fe1 Fe 0.000000 0.09010(2) 0.750000 0.03213(10) Uani 1 2 d S T P . .
N4 N 0.16022(9) 0.08991(10) 0.86411(12) 0.0471(4) Uani 1 1 d D . . . .
H4N H 0.1685(14) 0.0446(9) 0.8524(17) 0.071(8) Uiso 1 1 d D . . . .
N5 N 0.10252(8) 0.11969(8) 0.82083(10) 0.0388(3) Uani 1 1 d . . . . .
N6 N 0.000000 0.19523(10) 0.750000 0.0368(5) Uani 1 2 d S T P . .
C7 C 0.20015(12) 0.13493(14) 0.91047(16) 0.0606(6) Uani 1 1 d . . . . .
H7 H 0.242814 0.126093 0.945252 0.073 Uiso 1 1 calc R U . . .
C8 C 0.16875(12) 0.19597(13) 0.89903(16) 0.0582(6) Uani 1 1 d . . . . .
H8 H 0.184706 0.236094 0.924022 0.070 Uiso 1 1 calc R U . . .
C9 C 0.10744(10) 0.18463(10) 0.84147(13) 0.0414(4) Uani 1 1 d . . . . .
C10 C 0.05227(10) 0.22822(9) 0.79837(13) 0.0421(4) Uani 1 1 d . . . . .
C11 C 0.05270(13) 0.29708(10) 0.80108(16) 0.0543(6) Uani 1 1 d . . . . .
H11 H 0.087862 0.319723 0.836662 0.065 Uiso 1 1 calc R U . . .
C12 C 0.000000 0.33133(15) 0.750000 0.0594(9) Uani 1 2 d S T P . .
H12 H 0.000001 0.377508 0.750000 0.071 Uiso 1 2 calc R U P . .
Fe2 Fe 0.500000 0.07713(2) 0.750000 0.02689(9) Uani 1 2 d S T P . .
N7 N 0.48384(9) 0.18770(8) 0.88906(10) 0.0365(3) Uani 1 1 d D . . . .
H7N H 0.5306(9) 0.1886(12) 0.9142(15) 0.064(7) Uiso 1 1 d D . . . .
N8 N 0.45946(7) 0.14597(7) 0.82421(9) 0.0316(3) Uani 1 1 d . . . . .
N9 N 0.40057(7) 0.07611(7) 0.70339(9) 0.0306(3) Uani 1 1 d . . . . .
N10 N 0.50399(7) 0.00842(7) 0.65771(9) 0.0311(3) Uani 1 1 d . . . . .
N11 N 0.55418(8) -0.03210(7) 0.62664(10) 0.0355(3) Uani 1 1 d D . . . .
H11N H 0.6027(9) -0.0282(12) 0.6437(16) 0.070(8) Uiso 1 1 d D . . . .
C13 C 0.42928(11) 0.22623(9) 0.91375(14) 0.0445(5) Uani 1 1 d . . . . .
H13 H 0.433007 0.258502 0.957994 0.053 Uiso 1 1 calc R U . . .
C14 C 0.36749(11) 0.20995(10) 0.86290(14) 0.0460(5) Uani 1 1 d . . . . .
H14 H 0.321574 0.228663 0.865032 0.055 Uiso 1 1 calc R U . . .
C15 C 0.38813(9) 0.15917(9) 0.80704(12) 0.0350(4) Uani 1 1 d . . . . .
C16 C 0.35265(9) 0.11833(9) 0.73681(12) 0.0352(4) Uani 1 1 d . . . . .
C17 C 0.28063(10) 0.11875(11) 0.70455(14) 0.0471(5) Uani 1 1 d . . . . .
H17 H 0.247655 0.147893 0.727444 0.057 Uiso 1 1 calc R U . . .
C18 C 0.25873(11) 0.07473(12) 0.63732(16) 0.0569(6) Uani 1 1 d . . . . .
H18 H 0.210384 0.074092 0.614950 0.068 Uiso 1 1 calc R U . . .
C19 C 0.30779(11) 0.03179(11) 0.60312(14) 0.0494(5) Uani 1 1 d . . . . .
H19 H 0.293125 0.002607 0.557431 0.059 Uiso 1 1 calc R U . . .
C20 C 0.37917(10) 0.03298(9) 0.63808(12) 0.0354(4) Uani 1 1 d . . . . .
C21 C 0.44006(10) -0.00769(9) 0.61402(11) 0.0344(4) Uani 1 1 d . . . . .
C22 C 0.45018(11) -0.05946(9) 0.55461(12) 0.0420(4) Uani 1 1 d . . . . .
H22 H 0.415083 -0.080162 0.516696 0.050 Uiso 1 1 calc R U . . .
C23 C 0.52299(12) -0.07315(9) 0.56429(13) 0.0425(4) Uani 1 1 d . . . . .
H23 H 0.546887 -0.105310 0.533150 0.051 Uiso 1 1 calc R U . . .
O1A O 0.4351(9) -0.2775(8) 0.9769(10) 0.071(3) Uani 0.548(6) 1 d . . P A 1
O2A O 0.3892(10) -0.1847(6) 1.0340(12) 0.0439(17) Uani 0.548(6) 1 d . . P A 1
C24A C 0.3832(13) -0.2363(13) 0.9846(17) 0.045(3) Uani 0.548(6) 1 d . U P A 1
C25A C 0.3151(5) -0.2515(5) 0.9169(8) 0.080(2) Uani 0.548(6) 1 d . U P A 1
H25A H 0.332809 -0.268599 0.862341 0.096 Uiso 0.548(6) 1 calc R U P A 1
H25B H 0.286772 -0.286462 0.941989 0.096 Uiso 0.548(6) 1 calc R U P A 1
C26A C 0.2652(2) -0.1941(2) 0.8934(3) 0.0595(13) Uani 0.548(6) 1 d . U P A 1
H26A H 0.271568 -0.159544 0.938095 0.071 Uiso 0.548(6) 1 calc R U P A 1
H26B H 0.214941 -0.208576 0.889923 0.071 Uiso 0.548(6) 1 calc R U P A 1
C27A C 0.2855(6) -0.1676(4) 0.8015(6) 0.103(2) Uani 0.548(6) 1 d . U P A 1
H27A H 0.337326 -0.159081 0.807981 0.123 Uiso 0.548(6) 1 calc R U P A 1
H27B H 0.278737 -0.204713 0.760716 0.123 Uiso 0.548(6) 1 calc R U P A 1
C28A C 0.2542(9) -0.1120(7) 0.7557(11) 0.079(3) Uani 0.548(6) 1 d . U P A 1
H28A H 0.205715 -0.124261 0.732166 0.094 Uiso 0.548(6) 1 calc R U P A 1
H28B H 0.282465 -0.102857 0.705361 0.094 Uiso 0.548(6) 1 calc R U P A 1
C29A C 0.2487(7) -0.0498(9) 0.8068(13) 0.048(2) Uani 0.548(6) 1 d . U P A 1
O3A O 0.2970(9) -0.0165(8) 0.8503(8) 0.058(2) Uani 0.548(6) 1 d . . P A 1
O4A O 0.1867(8) -0.0302(10) 0.8114(12) 0.055(2) Uani 0.548(6) 1 d . . P A 1
O1B O 0.4290(11) -0.2889(9) 0.9871(13) 0.067(4) Uani 0.452(6) 1 d . . P A 2
O2B O 0.3814(11) -0.1980(8) 1.0300(15) 0.046(2) Uani 0.452(6) 1 d . . P A 2
C24B C 0.3876(18) -0.2422(16) 0.975(2) 0.045(4) Uani 0.452(6) 1 d . U P A 2
C25B C 0.3350(5) -0.2361(5) 0.9010(7) 0.060(2) Uani 0.452(6) 1 d D U P A 2
H25C H 0.353952 -0.259109 0.851164 0.072 Uiso 0.452(6) 1 calc R U P A 2
H25D H 0.291926 -0.260017 0.915942 0.072 Uiso 0.452(6) 1 calc R U P A 2
C26B C 0.3125(4) -0.1731(3) 0.8709(5) 0.0688(19) Uani 0.452(6) 1 d D U P A 2
H26C H 0.352184 -0.153154 0.841535 0.083 Uiso 0.452(6) 1 calc R U P A 2
H26D H 0.304696 -0.146006 0.922538 0.083 Uiso 0.452(6) 1 calc R U P A 2
C27B C 0.2389(5) -0.1684(4) 0.8024(6) 0.081(2) Uani 0.452(6) 1 d D U P A 2
H27C H 0.234149 -0.204746 0.760166 0.098 Uiso 0.452(6) 1 calc R U P A 2
H27D H 0.194587 -0.162968 0.832518 0.098 Uiso 0.452(6) 1 calc R U P A 2
C28B C 0.2663(11) -0.1022(8) 0.7611(14) 0.082(3) Uani 0.452(6) 1 d D U P A 2
H28C H 0.318248 -0.104950 0.755742 0.098 Uiso 0.452(6) 1 calc R U P A 2
H28D H 0.242686 -0.096219 0.701940 0.098 Uiso 0.452(6) 1 calc R U P A 2
C29B C 0.2496(13) -0.0419(12) 0.8196(18) 0.057(4) Uani 0.452(6) 1 d D U P A 2
O3B O 0.3068(11) -0.0119(11) 0.8452(13) 0.073(4) Uani 0.452(6) 1 d D . P A 2
O4B O 0.1785(11) -0.0291(14) 0.8282(16) 0.065(4) Uani 0.452(6) 1 d . . P A 2

loop_
_atom_site_aniso_label
_atom_site_aniso_U_11
_atom_site_aniso_U_22
_atom_site_aniso_U_33
_atom_site_aniso_U_23
_atom_site_aniso_U_13
_atom_site_aniso_U_12
N1 0.0371(8) 0.0512(11) 0.0398(9) 0.0061(8) 0.0017(7) -0.0063(7)
N2 0.0374(8) 0.0384(8) 0.0345(8) 0.0022(7) 0.0040(6) -0.0010(6)
N3 0.0397(11) 0.0296(10) 0.0394(12) 0.000 0.0028(9) 0.000
C1 0.0428(11) 0.0793(17) 0.0354(10) -0.0076(10) 0.0058(8) -0.0051(10)
C2 0.0513(12) 0.0613(14) 0.0447(12) -0.0157(10) 0.0071(9) 0.0027(10)
C3 0.0411(10) 0.0411(10) 0.0396(10) -0.0086(8) 0.0018(8) 0.0025(8)
C4 0.0520(11) 0.0348(10) 0.0430(11) -0.0059(8) 0.0027(9) 0.0026(8)
C5 0.113(2) 0.0339(12) 0.0711(17) -0.0100(11) 0.0243(15) 0.0073(13)
C6 0.160(5) 0.0244(16) 0.089(3) 0.000 0.028(3) 0.000
Fe1 0.03545(18) 0.02524(18) 0.0362(2) 0.000 0.00611(14) 0.000
N4 0.0387(9) 0.0536(11) 0.0495(10) 0.0105(8) 0.0062(7) 0.0014(8)
N5 0.0362(8) 0.0396(8) 0.0412(9) 0.0029(7) 0.0061(6) 0.0013(6)
N6 0.0387(11) 0.0293(11) 0.0437(12) 0.000 0.0110(9) 0.000
C7 0.0425(12) 0.0817(18) 0.0569(14) 0.0063(13) -0.0021(10) -0.0088(11)
C8 0.0495(12) 0.0685(16) 0.0565(14) -0.0115(12) 0.0032(10) -0.0171(11)
C9 0.0407(10) 0.0424(10) 0.0425(10) -0.0061(8) 0.0118(8) -0.0081(8)
C10 0.0455(10) 0.0343(10) 0.0485(11) -0.0062(8) 0.0177(9) -0.0063(8)
C11 0.0637(14) 0.0362(11) 0.0656(14) -0.0123(10) 0.0220(11) -0.0110(10)
C12 0.079(2) 0.0277(14) 0.075(2) 0.000 0.0326(19) 0.000
Fe2 0.02518(16) 0.02730(17) 0.02781(17) 0.000 -0.00054(12) 0.000
N7 0.0412(8) 0.0300(7) 0.0385(8) -0.0035(6) 0.0034(7) -0.0011(6)
N8 0.0332(7) 0.0297(7) 0.0316(7) -0.0010(6) 0.0013(6) 0.0005(6)
N9 0.0288(7) 0.0315(7) 0.0308(7) 0.0033(6) -0.0017(5) -0.0009(5)
N10 0.0332(7) 0.0296(7) 0.0302(7) -0.0003(6) 0.0005(6) 0.0005(6)
N11 0.0392(8) 0.0321(8) 0.0352(8) -0.0016(6) 0.0035(6) 0.0038(6)
C13 0.0521(11) 0.0323(10) 0.0505(12) -0.0072(8) 0.0126(9) 0.0018(8)
C14 0.0419(10) 0.0379(10) 0.0597(13) -0.0012(9) 0.0130(9) 0.0085(8)
C15 0.0329(8) 0.0328(9) 0.0395(10) 0.0042(7) 0.0044(7) 0.0040(7)
C16 0.0316(8) 0.0369(9) 0.0370(9) 0.0080(8) 0.0021(7) 0.0035(7)
C17 0.0314(9) 0.0556(12) 0.0536(12) 0.0072(10) -0.0017(8) 0.0092(9)
C18 0.0325(10) 0.0724(16) 0.0631(15) 0.0027(12) -0.0151(9) 0.0018(10)
C19 0.0403(10) 0.0540(13) 0.0511(12) -0.0019(10) -0.0152(9) -0.0053(9)
C20 0.0352(9) 0.0358(9) 0.0342(9) 0.0063(7) -0.0048(7) -0.0045(7)
C21 0.0394(9) 0.0331(9) 0.0299(9) 0.0018(7) -0.0033(7) -0.0049(7)
C22 0.0538(11) 0.0354(10) 0.0355(10) -0.0035(8) -0.0049(8) -0.0069(8)
C23 0.0602(12) 0.0313(9) 0.0358(10) -0.0054(8) 0.0022(9) 0.0015(8)
O1A 0.053(3) 0.057(6) 0.101(6) -0.044(6) 0.002(3) 0.001(4)
O2A 0.051(3) 0.027(4) 0.053(3) -0.018(3) -0.001(2) -0.017(3)
C24A 0.042(3) 0.043(6) 0.049(8) -0.005(6) 0.004(4) 0.001(4)
C25A 0.066(5) 0.075(4) 0.095(6) -0.025(3) -0.026(4) 0.002(3)
C26A 0.038(2) 0.065(3) 0.074(3) 0.015(2) -0.0021(19) -0.0080(19)
C27A 0.157(6) 0.065(3) 0.092(4) -0.003(3) 0.048(5) 0.012(5)
C28A 0.085(5) 0.070(5) 0.077(4) -0.015(4) -0.014(4) 0.019(4)
C29A 0.037(3) 0.050(5) 0.056(6) 0.010(4) 0.007(3) 0.009(3)
O3A 0.034(3) 0.068(5) 0.072(4) -0.003(4) 0.000(3) 0.003(3)
O4A 0.033(3) 0.057(3) 0.076(6) 0.001(4) 0.018(4) 0.004(2)
O1B 0.076(8) 0.035(4) 0.086(5) -0.008(3) -0.027(5) 0.006(4)
O2B 0.046(5) 0.025(5) 0.065(3) -0.027(4) -0.006(3) -0.011(4)
C24B 0.058(7) 0.038(5) 0.040(5) -0.020(3) 0.008(4) -0.014(5)
C25B 0.055(4) 0.067(5) 0.058(4) -0.028(3) -0.001(3) 0.001(3)
C26B 0.087(4) 0.050(3) 0.067(4) -0.006(3) -0.009(3) -0.002(3)
C27B 0.093(5) 0.055(3) 0.088(5) -0.011(3) -0.052(4) 0.004(4)
C28B 0.086(6) 0.066(5) 0.095(6) -0.016(5) 0.018(6) 0.004(5)
C29B 0.081(7) 0.042(5) 0.051(6) 0.002(4) 0.019(5) 0.012(4)
O3B 0.041(6) 0.064(5) 0.117(8) 0.028(5) 0.025(4) 0.005(4)
O4B 0.051(6) 0.073(5) 0.077(7) 0.007(4) 0.035(3) 0.005(4)

loop_
_atom_type_symbol
_atom_type_description
_atom_type_scat_dispersion_real
_atom_type_scat_dispersion_imag
_atom_type_scat_source
C C 0.0033 0.0016 'International Tables Vol C Tables 4.2.6.8 and 6.1.1.4'
H H 0.0000 0.0000 'International Tables Vol C Tables 4.2.6.8 and 6.1.1.4'
Fe Fe 0.3463 0.8444 'International Tables Vol C Tables 4.2.6.8 and 6.1.1.4'
N N 0.0061 0.0033 'International Tables Vol C Tables 4.2.6.8 and 6.1.1.4'
O O 0.0106 0.0060 'International Tables Vol C Tables 4.2.6.8 and 6.1.1.4'

loop_
_geom_angle_atom_site_label_1
_geom_angle_atom_site_label_2
_geom_angle_atom_site_label_3
_geom_angle
_geom_angle_site_symmetry_1
_geom_angle_site_symmetry_3
_geom_angle_publ_flag
C1 N1 N2 111.16(18) . . ?
C1 N1 H1N 133.1(15) . . ?
N2 N1 H1N 115.8(14) . . ?
C3 N2 N1 105.34(16) . . ?
C3 N2 Fe1 114.99(12) . . ?
N1 N2 Fe1 139.67(13) . . ?
C4 N3 C4 120.8(2) . 2_556 ?
C4 N3 Fe1 119.60(12) . . ?
C4 N3 Fe1 119.60(12) 2_556 . ?
N1 C1 C2 108.18(19) . . ?
N1 C1 H1 125.9 . . ?
C2 C1 H1 125.9 . . ?
C1 C2 C3 104.81(19) . . ?
C1 C2 H2 127.6 . . ?
C3 C2 H2 127.6 . . ?
N2 C3 C2 110.50(19) . . ?
N2 C3 C4 117.13(17) . . ?
C2 C3 C4 132.30(19) . . ?
N3 C4 C5 121.0(2) . . ?
N3 C4 C3 113.49(17) . . ?
C5 C4 C3 125.48(19) . . ?
C4 C5 C6 118.7(2) . . ?
C4 C5 H5 120.7 . . ?
C6 C5 H5 120.7 . . ?
C5 C6 C5 119.8(3) 2_556 . ?
C5 C6 H6 120.1 2_556 . ?
C5 C6 H6 120.1 . . ?
N3 Fe1 N6 180.0 . . ?
N3 Fe1 N2 74.65(4) . . ?
N6 Fe1 N2 105.35(4) . . ?
N3 Fe1 N2 74.65(4) . 2_556 ?
N6 Fe1 N2 105.35(4) . 2_556 ?
N2 Fe1 N2 149.30(8) . 2_556 ?
N3 Fe1 N5 105.83(4) . . ?
N6 Fe1 N5 74.17(4) . . ?
N2 Fe1 N5 95.29(6) . . ?
N2 Fe1 N5 93.00(6) 2_556 . ?
N3 Fe1 N5 105.83(4) . 2_556 ?
N6 Fe1 N5 74.17(4) . 2_556 ?
N2 Fe1 N5 93.00(6) . 2_556 ?
N2 Fe1 N5 95.28(6) 2_556 2_556 ?
N5 Fe1 N5 148.34(8) . 2_556 ?
C7 N4 N5 109.71(19) . . ?
C7 N4 H4N 131.7(16) . . ?
N5 N4 H4N 118.2(16) . . ?
C9 N5 N4 106.46(16) . . ?
C9 N5 Fe1 114.77(12) . . ?
N4 N5 Fe1 137.69(13) . . ?
C10 N6 C10 120.6(2) . 2_556 ?
C10 N6 Fe1 119.69(12) . . ?
C10 N6 Fe1 119.70(12) 2_556 . ?
N4 C7 C8 109.5(2) . . ?
N4 C7 H7 125.3 . . ?
C8 C7 H7 125.3 . . ?
C7 C8 C9 104.4(2) . . ?
C7 C8 H8 127.8 . . ?
C9 C8 H8 127.8 . . ?
N5 C9 C8 109.94(19) . . ?
N5 C9 C10 116.67(17) . . ?
C8 C9 C10 133.3(2) . . ?
N6 C10 C11 120.9(2) . . ?
N6 C10 C9 113.18(17) . . ?
C11 C10 C9 125.9(2) . . ?
C12 C11 C10 118.8(2) . . ?
C12 C11 H11 120.6 . . ?
C10 C11 H11 120.6 . . ?
C11 C12 C11 120.0(3) 2_556 . ?
C11 C12 H12 120.0 2_556 . ?
C11 C12 H12 120.0 . . ?
N9 Fe2 N9 178.77(9) 2_656 . ?
N9 Fe2 N8 79.71(6) 2_656 2_656 ?
N9 Fe2 N8 101.17(6) . 2_656 ?
N9 Fe2 N8 101.17(6) 2_656 . ?
N9 Fe2 N8 79.71(6) . . ?
N8 Fe2 N8 90.18(8) 2_656 . ?
N9 Fe2 N10 79.53(6) 2_656 2_656 ?
N9 Fe2 N10 99.59(6) . 2_656 ?
N8 Fe2 N10 159.24(6) 2_656 2_656 ?
N8 Fe2 N10 93.33(6) . 2_656 ?
N9 Fe2 N10 99.59(6) 2_656 . ?
N9 Fe2 N10 79.53(6) . . ?
N8 Fe2 N10 93.33(6) 2_656 . ?
N8 Fe2 N10 159.24(6) . . ?
N10 Fe2 N10 90.59(8) 2_656 . ?
N8 N7 C13 110.22(16) . . ?
N8 N7 H7N 124.6(15) . . ?
C13 N7 H7N 125.1(15) . . ?
N7 N8 C15 106.62(14) . . ?
N7 N8 Fe2 137.40(12) . . ?
C15 N8 Fe2 115.93(12) . . ?
C20 N9 C16 120.86(15) . . ?
C20 N9 Fe2 119.65(12) . . ?
C16 N9 Fe2 119.49(12) . . ?
N11 N10 C21 106.52(14) . . ?
N11 N10 Fe2 137.41(11) . . ?
C21 N10 Fe2 115.95(12) . . ?
N10 N11 C23 110.21(15) . . ?
N10 N11 H11N 122.4(16) . . ?
C23 N11 H11N 127.2(16) . . ?
N7 C13 C14 108.49(17) . . ?
N7 C13 H13 125.8 . . ?
C14 C13 H13 125.8 . . ?
C13 C14 C15 105.10(17) . . ?
C13 C14 H14 127.4 . . ?
C15 C14 H14 127.4 . . ?
N8 C15 C14 109.56(16) . . ?
N8 C15 C16 114.06(15) . . ?
C14 C15 C16 136.38(17) . . ?
N9 C16 C17 120.80(17) . . ?
N9 C16 C15 110.79(14) . . ?
C17 C16 C15 128.41(17) . . ?
C16 C17 C18 118.36(19) . . ?
C16 C17 H17 120.8 . . ?
C18 C17 H17 120.8 . . ?
C19 C18 C17 120.74(18) . . ?
C19 C18 H18 119.6 . . ?
C17 C18 H18 119.6 . . ?
C18 C19 C20 118.69(19) . . ?
C18 C19 H19 120.7 . . ?
C20 C19 H19 120.7 . . ?
N9 C20 C19 120.54(18) . . ?
N9 C20 C21 110.72(15) . . ?
C19 C20 C21 128.74(18) . . ?
N10 C21 C22 109.84(16) . . ?
N10 C21 C20 113.96(15) . . ?
C22 C21 C20 136.18(17) . . ?
C23 C22 C21 105.02(16) . . ?
C23 C22 H22 127.5 . . ?
C21 C22 H22 127.5 . . ?
N11 C23 C22 108.41(17) . . ?
N11 C23 H23 125.8 . . ?
C22 C23 H23 125.8 . . ?
O1A C24A O2A 123(2) . . ?
O1A C24A C25A 112(2) . . ?
O2A C24A C25A 124.1(18) . . ?
C26A C25A C24A 116.4(12) . . ?
C26A C25A H25A 108.2 . . ?
C24A C25A H25A 108.2 . . ?
C26A C25A H25B 108.2 . . ?
C24A C25A H25B 108.2 . . ?
H25A C25A H25B 107.3 . . ?
C25A C26A C27A 106.9(6) . . ?
C25A C26A H26A 110.3 . . ?
C27A C26A H26A 110.3 . . ?
C25A C26A H26B 110.3 . . ?
C27A C26A H26B 110.3 . . ?
H26A C26A H26B 108.6 . . ?
C28A C27A C26A 126.1(9) . . ?
C28A C27A H27A 105.8 . . ?
C26A C27A H27A 105.8 . . ?
C28A C27A H27B 105.8 . . ?
C26A C27A H27B 105.8 . . ?
H27A C27A H27B 106.2 . . ?
C27A C28A C29A 117.3(13) . . ?
C27A C28A H28A 108.0 . . ?
C29A C28A H28A 108.0 . . ?
C27A C28A H28B 108.0 . . ?
C29A C28A H28B 108.0 . . ?
H28A C28A H28B 107.2 . . ?
O4A C29A O3A 115.3(18) . . ?
O4A C29A C28A 114.1(15) . . ?
O3A C29A C28A 130.5(14) . . ?
O1B C24B O2B 123(3) . . ?
O1B C24B C25B 125(3) . . ?
O2B C24B C25B 112(3) . . ?
C26B C25B C24B 120.0(15) . . ?
C26B C25B H25C 107.3 . . ?
C24B C25B H25C 107.3 . . ?
C26B C25B H25D 107.3 . . ?
C24B C25B H25D 107.3 . . ?
H25C C25B H25D 106.9 . . ?
C25B C26B C27B 117.8(6) . . ?
C25B C26B H26C 107.9 . . ?
C27B C26B H26C 107.9 . . ?
C25B C26B H26D 107.9 . . ?
C27B C26B H26D 107.9 . . ?
H26C C26B H26D 107.2 . . ?
C28B C27B C26B 91.3(9) . . ?
C28B C27B H27C 113.4 . . ?
C26B C27B H27C 113.4 . . ?
C28B C27B H27D 113.4 . . ?
C26B C27B H27D 113.4 . . ?
H27C C27B H27D 110.7 . . ?
C29B C28B C27B 111.0(16) . . ?
C29B C28B H28C 109.4 . . ?
C27B C28B H28C 109.4 . . ?
C29B C28B H28D 109.4 . . ?
C27B C28B H28D 109.4 . . ?
H28C C28B H28D 108.0 . . ?
O3B C29B O4B 133(2) . . ?
O3B C29B C28B 111(2) . . ?
O4B C29B C28B 116.1(19) . . ?

loop_
_geom_bond_atom_site_label_1
_geom_bond_atom_site_label_2
_geom_bond_distance
_geom_bond_site_symmetry_2
_geom_bond_publ_flag
N1 C1 1.337(3) . ?
N1 N2 1.348(2) . ?
N1 H1N 0.876(15) . ?
N2 C3 1.343(2) . ?
N2 Fe1 2.1772(15) . ?
N3 C4 1.337(2) . ?
N3 C4 1.337(2) 2_556 ?
N3 Fe1 2.111(2) . ?
C1 C2 1.364(3) . ?
C1 H1 0.9300 . ?
C2 C3 1.395(3) . ?
C2 H2 0.9300 . ?
C3 C4 1.455(3) . ?
C4 C5 1.378(3) . ?
C5 C6 1.383(3) . ?
C5 H5 0.9300 . ?
C6 H6 0.9300 . ?
Fe1 N6 2.117(2) . ?
Fe1 N5 2.1849(15) . ?
Fe1 N5 2.1849(15) 2_556 ?
N4 C7 1.333(3) . ?
N4 N5 1.347(2) . ?
N4 H4N 0.944(17) . ?
N5 C9 1.346(2) . ?
N6 C10 1.341(2) . ?
N6 C10 1.341(2) 2_556 ?
C7 C8 1.365(4) . ?
C7 H7 0.9300 . ?
C8 C9 1.393(3) . ?
C8 H8 0.9300 . ?
C9 C10 1.460(3) . ?
C10 C11 1.387(3) . ?
C11 C12 1.379(3) . ?
C11 H11 0.9300 . ?
C12 H12 0.9300 . ?
Fe2 N9 1.9154(13) 2_656 ?
Fe2 N9 1.9154(13) . ?
Fe2 N8 1.9638(14) 2_656 ?
Fe2 N8 1.9638(14) . ?
Fe2 N10 1.9671(14) 2_656 ?
Fe2 N10 1.9671(14) . ?
N7 N8 1.341(2) . ?
N7 C13 1.345(2) . ?
N7 H7N 0.917(16) . ?
N8 C15 1.349(2) . ?
N9 C20 1.350(2) . ?
N9 C16 1.351(2) . ?
N10 N11 1.344(2) . ?
N10 C21 1.347(2) . ?
N11 C23 1.348(2) . ?
N11 H11N 0.916(16) . ?
C13 C14 1.366(3) . ?
C13 H13 0.9300 . ?
C14 C15 1.395(3) . ?
C14 H14 0.9300 . ?
C15 C16 1.457(3) . ?
C16 C17 1.381(2) . ?
C17 C18 1.384(3) . ?
C17 H17 0.9300 . ?
C18 C19 1.379(3) . ?
C18 H18 0.9300 . ?
C19 C20 1.382(2) . ?
C19 H19 0.9300 . ?
C20 C21 1.458(3) . ?
C21 C22 1.396(3) . ?
C22 C23 1.369(3) . ?
C22 H22 0.9300 . ?
C23 H23 0.9300 . ?
O1A C24A 1.28(3) . ?
O2A C24A 1.28(3) . ?
C24A C25A 1.59(2) . ?
C25A C26A 1.503(11) . ?
C25A H25A 0.9700 . ?
C25A H25B 0.9700 . ?
C26A C27A 1.554(9) . ?
C26A H26A 0.9700 . ?
C26A H26B 0.9700 . ?
C27A C28A 1.415(15) . ?
C27A H27A 0.9700 . ?
C27A H27B 0.9700 . ?
C28A C29A 1.477(16) . ?
C28A H28A 0.9700 . ?
C28A H28B 0.9700 . ?
C29A O4A 1.22(2) . ?
C29A O3A 1.260(15) . ?
O1B C24B 1.22(3) . ?
O2B C24B 1.23(3) . ?
C24B C25B 1.43(3) . ?
C25B C26B 1.400(11) . ?
C25B H25C 0.9700 . ?
C25B H25D 0.9700 . ?
C26B C27B 1.646(8) . ?
C26B H26C 0.9700 . ?
C26B H26D 0.9700 . ?
C27B C28B 1.571(16) . ?
C27B H27C 0.9700 . ?
C27B H27D 0.9700 . ?
C28B C29B 1.545(17) . ?
C28B H28C 0.9700 . ?
C28B H28D 0.9700 . ?
C29B O3B 1.251(18) . ?
C29B O4B 1.35(3) . ?
